data_2217022
loop_
_publ_author_name
'B. Thimme Gowda'
'Miroslav Tokar\<c\'ik'
'Jozef Ko\<z\'i\<sek'
'B. P. Sowmya'
'Hartmut Fuess'

_publ_section_title
;
 <i>N</i>-(3,4-Dimethylphenyl)benzamide
;
_journal_coeditor_code DN2302
_journal_issue 1
_journal_name_full 'Acta Crystallographica Section E'
_journal_page_first o340
_journal_page_last o340
_journal_paper_doi 10.1107/S1600536807066937
_journal_volume 64
_journal_year 2008
_chemical_formula_iupac 'C15 H15 N O'
_chemical_formula_moiety 'C15 H15 N O'
_chemical_formula_sum 'C15 H15 N O'
_chemical_formula_weight 225.28
_chemical_name_systematic
;
<i>N</i>-(3,4-Dimethylphenyl)benzamide
;
_space_group_IT_number 61
_symmetry_cell_setting orthorhombic
_symmetry_space_group_name_Hall '-P 2ac 2ab'
_symmetry_space_group_name_H-M 'P b c a'
_atom_sites_solution_hydrogens geom
_atom_sites_solution_primary direct
_atom_sites_solution_secondary difmap
_audit_creation_method 'WinGX routine CIF_UPDATE'
_cell_angle_alpha 90.00
_cell_angle_beta 90.00
_cell_angle_gamma 90.00
_cell_formula_units_Z 8
_cell_length_a 9.1082(2)
_cell_length_b 9.8123(2)
_cell_length_c 28.5126(8)
_cell_measurement_reflns_used 6829
_cell_measurement_temperature 295(2)
_cell_measurement_theta_max 29.5097
_cell_measurement_theta_min 2.9780
_cell_volume 2548.24(10)
_computing_cell_refinement 'CrysAlis RED (Oxford Diffraction, 2007)'
_computing_data_collection 'CrysAlis CCD (Oxford Diffraction, 2007)'
_computing_data_reduction 'CrysAlis RED (Oxford Diffraction, 2007)'
_computing_molecular_graphics
;
ORTEP-3 (Farrugia, 1997) and DIAMOND (Brandenburg, 2002)
;
_computing_publication_material
;
SHELXL97 (Sheldrick, 1997), PLATON (Spek, 2003) and WinGX
(Farrugia, 1999)
;
_computing_structure_refinement 'SHELXL97 (Sheldrick, 1997)'
_computing_structure_solution 'SHELXS97 (Sheldrick, 1997)'
_diffrn_ambient_temperature 295(2)
_diffrn_detector_area_resol_mean 10.4340
_diffrn_measured_fraction_theta_full 0.989
_diffrn_measured_fraction_theta_max 0.989
_diffrn_measurement_device '4-circle kappa geometry goniometer'
_diffrn_measurement_device_type 'Oxford Diffraction Xcalibur System'
_diffrn_measurement_method '\w scans with \k offsets'
_diffrn_radiation_monochromator graphite
_diffrn_radiation_source 'Enhance (Mo) X-ray Source'
_diffrn_radiation_type MoK\a
_diffrn_radiation_wavelength 0.71073
_diffrn_reflns_av_R_equivalents 0.0349
_diffrn_reflns_av_sigmaI/netI 0.0288
_diffrn_reflns_limit_h_max 9
_diffrn_reflns_limit_h_min -11
_diffrn_reflns_limit_k_max 12
_diffrn_reflns_limit_k_min -12
_diffrn_reflns_limit_l_max 35
_diffrn_reflns_limit_l_min -32
_diffrn_reflns_number 21605
_diffrn_reflns_theta_full 26.19
_diffrn_reflns_theta_max 26.19
_diffrn_reflns_theta_min 5.14
_diffrn_standards_decay_% 0
_diffrn_standards_number 0
_exptl_absorpt_coefficient_mu 0.073
_exptl_absorpt_correction_type none
_exptl_crystal_colour colourless
_exptl_crystal_density_diffrn 1.174
_exptl_crystal_density_method 'not measured'
_exptl_crystal_description prism
_exptl_crystal_F_000 960
_exptl_crystal_size_max 0.33
_exptl_crystal_size_mid 0.11
_exptl_crystal_size_min 0.08
_refine_diff_density_max 0.365
_refine_diff_density_min -0.185
_refine_ls_extinction_method none
_refine_ls_goodness_of_fit_ref 0.966
_refine_ls_hydrogen_treatment mixed
_refine_ls_matrix_type full
_refine_ls_number_parameters 159
_refine_ls_number_reflns 2527
_refine_ls_number_restraints 3
_refine_ls_restrained_S_all 0.966
_refine_ls_R_factor_all 0.0907
_refine_ls_R_factor_gt 0.0580
_refine_ls_shift/su_max 0.000
_refine_ls_shift/su_mean 0.000
_refine_ls_structure_factor_coef Fsqd
_refine_ls_weighting_details 'calc w=1/[\s^2^(Fo^2^)+(0.1315P)^2^] where P=(Fo^2^+2Fc^2^)/3'
_refine_ls_weighting_scheme calc
_refine_ls_wR_factor_gt 0.1778
_refine_ls_wR_factor_ref 0.1935
_reflns_number_gt 1448
_reflns_number_total 2527
_reflns_threshold_expression I>2\s(I)
_cod_data_source_file dn2302.cif
_cod_data_source_block I
_cod_database_code 2217022
_cod_database_fobs_code 2217022

loop_
_symmetry_equiv_pos_as_xyz
'x, y, z'
'-x+1/2, -y, z+1/2'
'-x, y+1/2, -z+1/2'
'x+1/2, -y+1/2, -z'
'-x, -y, -z'
'x-1/2, y, -z-1/2'
'x, -y-1/2, z-1/2'
'-x-1/2, y-1/2, z'

loop_
_atom_site_type_symbol
_atom_site_label
_atom_site_fract_x
_atom_site_fract_y
_atom_site_fract_z
_atom_site_U_iso_or_equiv
_atom_site_adp_type
_atom_site_calc_flag
_atom_site_refinement_flags
_atom_site_occupancy
C C1 0.1683(2) 0.51852(17) 0.15178(7) 0.0543(5) Uani d . 1
C C2 0.04493(19) 0.58368(18) 0.17772(7) 0.0526(5) Uani d . 1
C C3 -0.0315(2) 0.5050(2) 0.21000(8) 0.0651(6) Uani d . 1
H H3 -0.0063 0.4139 0.2141 0.078 Uiso calc R 1
C C4 -0.1439(3) 0.5599(2) 0.23587(9) 0.0762(7) Uani d . 1
H H4 -0.1931 0.5068 0.2578 0.091 Uiso calc R 1
C C5 -0.1835(3) 0.6937(2) 0.22926(9) 0.0766(7) Uani d . 1
H H5 -0.2602 0.7307 0.2466 0.092 Uiso calc R 1
C C6 -0.1109(2) 0.7724(2) 0.19736(9) 0.0724(7) Uani d . 1
H H6 -0.1384 0.8627 0.1929 0.087 Uiso calc R 1
C C7 0.0038(2) 0.71760(19) 0.17159(8) 0.0608(6) Uani d . 1
H H7 0.0534 0.7717 0.1500 0.073 Uiso calc R 1
C C8 0.4041(2) 0.55741(19) 0.11157(8) 0.0631(6) Uani d U 1
C C9 0.4082(3) 0.4574(2) 0.07867(8) 0.0728(7) Uani d . 1
H H9 0.3209 0.4171 0.0690 0.087 Uiso calc R 1
C C10 0.5432(3) 0.4126(2) 0.05859(8) 0.0762(7) Uani d . 1
C C11 0.6702(3) 0.4749(2) 0.07412(9) 0.0804(7) Uani d U 1
C C12 0.6653(3) 0.5762(3) 0.10680(10) 0.0874(8) Uani d U 1
H H12 0.7520 0.6175 0.1165 0.105 Uiso calc R 1
C C13 0.5336(2) 0.6185(3) 0.12574(10) 0.0751(7) Uani d . 1
H H13 0.5319 0.6878 0.1480 0.090 Uiso calc R 1
C C14 0.8200(4) 0.4325(3) 0.05424(14) 0.1195(12) Uani d . 1
H H14A 0.8943 0.4939 0.0655 0.179 Uiso calc R 1
H H14B 0.8169 0.4358 0.0206 0.179 Uiso calc R 1
H H14C 0.8426 0.3415 0.0642 0.179 Uiso calc R 1
C C15 0.5398(4) 0.3011(3) 0.02331(12) 0.1179(11) Uani d . 1
H H15A 0.6176 0.3142 0.0010 0.177 Uiso calc R 1
H H15B 0.4471 0.3020 0.0073 0.177 Uiso calc R 1
H H15C 0.5525 0.2150 0.0388 0.177 Uiso calc R 1
N N1 0.26924(19) 0.60131(17) 0.13237(7) 0.0614(5) Uani d DU 1
H H1N 0.268(2) 0.685(2) 0.1389(8) 0.074 Uiso d D 1
O O1 0.17788(16) 0.39356(13) 0.14930(6) 0.0777(5) Uani d . 1

loop_
_atom_site_aniso_label
_atom_site_aniso_U_11
_atom_site_aniso_U_22
_atom_site_aniso_U_33
_atom_site_aniso_U_12
_atom_site_aniso_U_13
_atom_site_aniso_U_23
C1 0.0539(11) 0.0379(10) 0.0710(13) -0.0013(8) -0.0095(9) 0.0014(8)
C2 0.0473(11) 0.0428(11) 0.0677(13) -0.0043(7) -0.0114(9) 0.0008(8)
C3 0.0660(14) 0.0438(11) 0.0854(15) -0.0053(9) -0.0009(11) 0.0047(10)
C4 0.0789(16) 0.0630(14) 0.0869(16) -0.0100(11) 0.0189(13) 0.0031(11)
C5 0.0701(15) 0.0670(15) 0.0927(17) 0.0000(11) 0.0149(12) -0.0082(12)
C6 0.0709(14) 0.0501(11) 0.0963(16) 0.0082(10) 0.0072(13) -0.0006(11)
C7 0.0604(12) 0.0439(11) 0.0781(14) -0.0018(9) 0.0001(10) 0.0058(10)
C8 0.0752(15) 0.0450(11) 0.0692(13) 0.0032(10) 0.0047(11) 0.0064(10)
C9 0.0859(17) 0.0577(13) 0.0748(14) -0.0017(11) -0.0030(12) 0.0058(11)
C10 0.107(2) 0.0519(13) 0.0697(15) 0.0122(12) 0.0034(13) 0.0056(11)
C11 0.0936(19) 0.0621(14) 0.0855(16) 0.0091(12) 0.0067(14) 0.0044(12)
C12 0.0704(16) 0.0881(17) 0.1036(19) 0.0007(13) 0.0041(14) -0.0054(15)
C13 0.0639(14) 0.0710(15) 0.0903(17) -0.0011(11) 0.0054(12) -0.0065(12)
C14 0.106(2) 0.108(2) 0.145(3) 0.0300(18) 0.039(2) 0.0006(19)
C15 0.174(3) 0.085(2) 0.095(2) 0.0096(18) 0.011(2) -0.0201(16)
N1 0.0628(11) 0.0394(9) 0.0821(12) 0.0001(8) 0.0098(9) -0.0019(8)
O1 0.0706(10) 0.0401(9) 0.1224(14) 0.0007(6) 0.0090(9) 0.0026(8)

loop_
_atom_type_symbol
_atom_type_description
_atom_type_scat_dispersion_real
_atom_type_scat_dispersion_imag
_atom_type_scat_source
C C 0.0033 0.0016 'International Tables Vol C Tables 4.2.6.8 and 6.1.1.4'
H H 0.0000 0.0000 'International Tables Vol C Tables 4.2.6.8 and 6.1.1.4'
N N 0.0061 0.0033 'International Tables Vol C Tables 4.2.6.8 and 6.1.1.4'
O O 0.0106 0.0060 'International Tables Vol C Tables 4.2.6.8 and 6.1.1.4'

loop_
_geom_angle_atom_site_label_1
_geom_angle_atom_site_label_2
_geom_angle_atom_site_label_3
_geom_angle
O1 C1 N1 121.96(18)
O1 C1 C2 120.61(17)
N1 C1 C2 117.41(15)
C7 C2 C3 118.57(18)
C7 C2 C1 123.48(17)
C3 C2 C1 117.95(16)
C4 C3 C2 120.78(19)
C4 C3 H3 119.6
C2 C3 H3 119.6
C3 C4 C5 119.8(2)
C3 C4 H4 120.1
C5 C4 H4 120.1
C6 C5 C4 120.3(2)
C6 C5 H5 119.8
C4 C5 H5 119.8
C5 C6 C7 120.0(2)
C5 C6 H6 120.0
C7 C6 H6 120.0
C2 C7 C6 120.50(19)
C2 C7 H7 119.7
C6 C7 H7 119.7
C9 C8 C13 119.4(2)
C9 C8 N1 121.9(2)
C13 C8 N1 118.7(2)
C8 C9 C10 121.6(2)
C8 C9 H9 119.2
C10 C9 H9 119.2
C11 C10 C9 117.2(2)
C11 C10 C15 124.1(3)
C9 C10 C15 118.7(3)
C12 C11 C10 120.9(2)
C12 C11 C14 118.6(3)
C10 C11 C14 120.4(3)
C11 C12 C13 121.0(2)
C11 C12 H12 119.5
C13 C12 H12 119.5
C12 C13 C8 119.8(2)
C12 C13 H13 120.1
C8 C13 H13 120.1
C11 C14 H14A 109.5
C11 C14 H14B 109.5
H14A C14 H14B 109.5
C11 C14 H14C 109.5
H14A C14 H14C 109.5
H14B C14 H14C 109.5
C10 C15 H15A 109.5
C10 C15 H15B 109.5
H15A C15 H15B 109.5
C10 C15 H15C 109.5
H15A C15 H15C 109.5
H15B C15 H15C 109.5
C1 N1 C8 125.11(16)
C1 N1 H1N 119.4(16)
C8 N1 H1N 113.3(16)

loop_
_geom_bond_atom_site_label_1
_geom_bond_atom_site_label_2
_geom_bond_distance
C1 O1 1.231(2)
C1 N1 1.346(2)
C1 C2 1.490(3)
C2 C7 1.377(3)
C2 C3 1.389(3)
C3 C4 1.372(3)
C3 H3 0.9300
C4 C5 1.374(3)
C4 H4 0.9300
C5 C6 1.364(3)
C5 H5 0.9300
C6 C7 1.386(3)
C6 H6 0.9300
C7 H7 0.9300
C8 C9 1.358(3)
C8 C13 1.384(3)
C8 N1 1.430(3)
C9 C10 1.425(4)
C9 H9 0.9300
C10 C11 1.382(4)
C10 C15 1.487(4)
C11 C12 1.363(4)
C11 C14 1.535(4)
C12 C13 1.379(4)
C12 H12 0.9300
C13 H13 0.9300
C14 H14A 0.9600
C14 H14B 0.9600
C14 H14C 0.9600
C15 H15A 0.9600
C15 H15B 0.9600
C15 H15C 0.9600
N1 H1N 0.84(2)

loop_
_geom_hbond_atom_site_label_D
_geom_hbond_atom_site_label_H
_geom_hbond_atom_site_label_A
_geom_hbond_site_symmetry_A
_geom_hbond_distance_DH
_geom_hbond_distance_HA
_geom_hbond_distance_DA
_geom_hbond_angle_DHA
N1 H1N O1 8_665 0.84(2) 2.12(2) 2.948(2) 165(2)

loop_
_geom_torsion_atom_site_label_1
_geom_torsion_atom_site_label_2
_geom_torsion_atom_site_label_3
_geom_torsion_atom_site_label_4
_geom_torsion
O1 C1 C2 C7 -161.5(2)
N1 C1 C2 C7 19.9(3)
O1 C1 C2 C3 19.0(3)
N1 C1 C2 C3 -159.59(19)
C7 C2 C3 C4 -1.2(3)
C1 C2 C3 C4 178.3(2)
C2 C3 C4 C5 1.3(4)
C3 C4 C5 C6 -0.5(4)
C4 C5 C6 C7 -0.3(4)
C3 C2 C7 C6 0.4(3)
C1 C2 C7 C6 -179.1(2)
C5 C6 C7 C2 0.3(3)
C13 C8 C9 C10 0.6(3)
N1 C8 C9 C10 -179.02(19)
C8 C9 C10 C11 0.2(3)
C8 C9 C10 C15 179.0(2)
C9 C10 C11 C12 -0.9(4)
C15 C10 C11 C12 -179.6(2)
C9 C10 C11 C14 180.0(2)
C15 C10 C11 C14 1.3(4)
C10 C11 C12 C13 0.8(4)
C14 C11 C12 C13 179.9(3)
C11 C12 C13 C8 0.1(4)
C9 C8 C13 C12 -0.7(3)
N1 C8 C13 C12 178.9(2)
O1 C1 N1 C8 -7.0(3)
C2 C1 N1 C8 171.52(18)
C9 C8 N1 C1 51.0(3)
C13 C8 N1 C1 -128.6(2)

loop_
_cod_related_entry_id
_cod_related_entry_database
_cod_related_entry_code
1 ChemSpider 730492
